data_7150005
loop_
_publ_author_name
'Elliott, Eric L.'
'Hern\'andez, Gerardo A'
'Linden, Anthony'
'Siegel, Jay S.'

_publ_section_title
;
 Anion mediated structural motifs in silver(I) complexes with
 corannulene.
;
_journal_issue 3
_journal_name_full 'Organic &amp; biomolecular chemistry'
_journal_page_first 407
_journal_page_last 413
_journal_paper_doi 10.1039/b411987h
_journal_volume 3
_journal_year 2005
_chemical_formula_sum 'C20 H10 Ag Cl O4'
_chemical_formula_weight 457.60
_chemical_name_systematic
;
?
;
_space_group_IT_number 55
_symmetry_cell_setting orthorhombic
_symmetry_Int_Tables_number 55
_symmetry_space_group_name_Hall '-P 2 2ab'
_symmetry_space_group_name_H-M 'P b a m'
_atom_sites_solution_hydrogens geom
_atom_sites_solution_primary direct
_atom_sites_solution_secondary difmap
_audit_creation_method SHELXL
_cell_angle_alpha 90.00
_cell_angle_beta 90.00
_cell_angle_gamma 90.00
_cell_formula_units_Z 4
_cell_length_a 20.362(2)
_cell_length_b 7.2285(13)
_cell_length_c 10.2891(14)
_cell_measurement_temperature 175(2)
_cell_volume 1514.4(4)
_computing_cell_refinement 'Bruker XSCANS'
_computing_data_collection 'Bruker XSCANS'
_computing_data_reduction 'Bruker SHELXTL'
_computing_molecular_graphics 'Bruker SHELXTL'
_computing_publication_material 'Bruker SHELXTL'
_computing_structure_refinement 'SHELXL-97 (Sheldrick, 1997)'
_computing_structure_solution 'SHELXS-86 (Sheldrick, 1990)'
_diffrn_ambient_temperature 175(2)
_diffrn_measured_fraction_theta_full 1.000
_diffrn_measured_fraction_theta_max 0.904
_diffrn_measurement_device 'Bruker P4 diffractometer'
_diffrn_measurement_method '2\q/\w scans'
_diffrn_radiation_monochromator graphite
_diffrn_radiation_source 'fine-focus sealed tube'
_diffrn_radiation_type MoK\a
_diffrn_radiation_wavelength 0.71073
_diffrn_reflns_av_R_equivalents 0.0591
_diffrn_reflns_av_sigmaI/netI 0.0457
_diffrn_reflns_limit_h_max 24
_diffrn_reflns_limit_h_min -3
_diffrn_reflns_limit_k_max 8
_diffrn_reflns_limit_k_min -8
_diffrn_reflns_limit_l_max 12
_diffrn_reflns_limit_l_min -4
_diffrn_reflns_number 2733
_diffrn_reflns_theta_full 25.0
_diffrn_reflns_theta_max 29.98
_diffrn_reflns_theta_min 1.98
_diffrn_standards_interval_count 97
_diffrn_standards_number 3
_exptl_absorpt_coefficient_mu 1.533
_exptl_absorpt_correction_type none
_exptl_crystal_colour yellow
_exptl_crystal_density_diffrn 2.007
_exptl_crystal_description prism
_exptl_crystal_F_000 904
_exptl_crystal_size_max 0.70
_exptl_crystal_size_mid 0.40
_exptl_crystal_size_min 0.20
_refine_diff_density_max 2.055
_refine_diff_density_min -0.981
_refine_diff_density_rms 0.150
_refine_ls_extinction_method none
_refine_ls_goodness_of_fit_ref 1.067
_refine_ls_hydrogen_treatment constr
_refine_ls_matrix_type full
_refine_ls_number_parameters 132
_refine_ls_number_reflns 2100
_refine_ls_number_restraints 0
_refine_ls_restrained_S_all 1.067
_refine_ls_R_factor_all 0.0818
_refine_ls_R_factor_gt 0.0597
_refine_ls_shift/su_max 0.001
_refine_ls_shift/su_mean 0.000
_refine_ls_structure_factor_coef Fsqd
_refine_ls_weighting_details 'w=1/[\s^2^(Fo^2^)+(0.0737P)^2^+5.8391P] where P=(Fo^2^+2Fc^2^)/3'
_refine_ls_weighting_scheme calc
_refine_ls_wR_factor_gt 0.1483
_refine_ls_wR_factor_ref 0.1632
_reflns_number_observed 1542
_reflns_number_total 2102
_reflns_observed_criterion 'I > 2\s(I)'
_cod_data_source_file b411987h.txt
_cod_data_source_block 2_(116B)
_cod_original_cell_volume 1514.5(4)
_cod_database_code 7150005

loop_
_symmetry_equiv_pos_as_xyz
'x, y, z'
'-x, -y, z'
'-x+1/2, y+1/2, -z'
'x+1/2, -y+1/2, -z'
'-x, -y, -z'
'x, y, -z'
'x-1/2, -y-1/2, z'
'-x-1/2, y-1/2, z'

loop_
_atom_site_label
_atom_site_type_symbol
_atom_site_fract_x
_atom_site_fract_y
_atom_site_fract_z
_atom_site_U_iso_or_equiv
_atom_site_adp_type
_atom_site_occupancy
_atom_site_symmetry_multiplicity
_atom_site_calc_flag
_atom_site_refinement_flags
_atom_site_disorder_assembly
_atom_site_disorder_group
Ag1 Ag 0.5000 0.5000 -0.27886(5) 0.0382(2) Uani 1 2 d S . .
C1 C 0.4212(4) 0.2631(10) -0.2353(7) 0.066(2) Uani 1 1 d . . .
H1 H 0.4358 0.2159 -0.3164 0.079 Uiso 1 1 calc R . .
C2 C 0.4616(3) 0.2488(8) -0.1284(7) 0.0525(17) Uani 1 1 d . . .
H2 H 0.5042 0.1975 -0.1392 0.063 Uiso 1 1 calc R . .
C3 C 0.4416(3) 0.3092(10) 0.0000 0.0362(16) Uani 1 2 d S . .
C4 C 0.3842(3) 0.4105(9) 0.0000 0.0239(12) Uani 1 2 d S . .
C5 C 0.3441(3) 0.4304(7) -0.1106(4) 0.0314(10) Uani 1 1 d . . .
C6 C 0.3572(4) 0.3480(9) -0.2271(5) 0.0530(18) Uani 1 1 d . . .
C7 C 0.2981(6) 0.3292(12) -0.3085(7) 0.095(4) Uani 1 1 d . . .
H7 H 0.3042 0.2921 -0.3963 0.113 Uiso 1 1 calc R . .
C8 C 0.2374(6) 0.3601(13) -0.2689(11) 0.108(5) Uani 1 1 d . . .
H8 H 0.2018 0.3421 -0.3271 0.130 Uiso 1 1 calc R . .
C9 C 0.2254(4) 0.4188(9) -0.1428(12) 0.086(4) Uani 1 1 d . . .
C10 C 0.1660(3) 0.4033(9) -0.0622(15) 0.133(9) Uani 1 1 d . . .
H10 H 0.1249 0.3926 -0.1053 0.160 Uiso 1 1 calc R . .
C11 C 0.2799(3) 0.4672(7) -0.0672(7) 0.0438(14) Uani 1 1 d . . .
Cl1 Cl 0.57870(11) 0.2343(5) -0.5000 0.0584(7) Uani 1 2 d S . .
O1 O 0.5655(4) 0.1882(14) -0.6190(7) 0.132(3) Uani 1 1 d . . .
O2 O 0.6362(5) 0.3515(14) -0.5000 0.088(3) Uani 1 2 d S . .
O3 O 0.6186(9) 0.0359(19) -0.5000 0.066(4) Uani 0.50 2 d SP . .
O3' O 0.5237(7) 0.401(2) -0.5000 0.061(4) Uani 0.50 2 d SP . .

loop_
_atom_site_aniso_label
_atom_site_aniso_U_11
_atom_site_aniso_U_22
_atom_site_aniso_U_33
_atom_site_aniso_U_23
_atom_site_aniso_U_13
_atom_site_aniso_U_12
Ag1 0.0411(3) 0.0400(3) 0.0336(3) 0.000 0.000 -0.0156(2)
C1 0.098(6) 0.043(4) 0.055(4) -0.026(3) 0.049(4) -0.040(4)
C2 0.040(3) 0.030(3) 0.088(5) -0.009(3) 0.032(3) -0.006(2)
C3 0.024(3) 0.020(3) 0.065(5) 0.000 0.000 -0.001(2)
C4 0.026(3) 0.020(3) 0.026(3) 0.000 0.000 -0.004(2)
C5 0.047(3) 0.022(2) 0.025(2) 0.0067(18) -0.0087(19) -0.0131(19)
C6 0.095(5) 0.041(3) 0.023(3) 0.005(2) -0.007(3) -0.039(3)
C7 0.180(10) 0.066(5) 0.038(4) 0.027(3) -0.059(5) -0.076(6)
C8 0.133(9) 0.068(6) 0.124(9) 0.050(6) -0.101(8) -0.057(6)
C9 0.055(4) 0.024(3) 0.179(10) 0.034(5) -0.062(5) -0.011(3)
C10 0.032(3) 0.027(3) 0.34(3) 0.023(6) -0.049(7) 0.003(2)
C11 0.037(3) 0.016(2) 0.079(4) 0.011(2) -0.017(3) -0.0011(17)
Cl1 0.0474(11) 0.101(2) 0.0270(8) 0.000 0.000 -0.0107(12)
O1 0.121(6) 0.193(9) 0.082(5) -0.063(6) -0.030(4) 0.042(6)
O2 0.089(6) 0.086(7) 0.091(6) 0.000 0.000 -0.024(5)
O3 0.107(12) 0.047(8) 0.045(7) 0.000 0.000 0.027(8)
O3' 0.060(7) 0.096(12) 0.027(5) 0.000 0.000 0.042(8)

loop_
_atom_type_symbol
_atom_type_description
_atom_type_scat_dispersion_real
_atom_type_scat_dispersion_imag
_atom_type_scat_source
C C 0.0033 0.0016 'International Tables Vol C Tables 4.2.6.8 and 6.1.1.4'
H H 0.0000 0.0000 'International Tables Vol C Tables 4.2.6.8 and 6.1.1.4'
O O 0.0106 0.0060 'International Tables Vol C Tables 4.2.6.8 and 6.1.1.4'
Cl Cl 0.1484 0.1585 'International Tables Vol C Tables 4.2.6.8 and 6.1.1.4'
Ag Ag -0.8971 1.1015 'International Tables Vol C Tables 4.2.6.8 and 6.1.1.4'

loop_
_geom_angle_atom_site_label_1
_geom_angle_atom_site_label_2
_geom_angle_atom_site_label_3
_geom_angle
_geom_angle_site_symmetry_1
_geom_angle_site_symmetry_3
_geom_angle_publ_flag
C1 Ag1 C1 158.4(3) 2_665 . ?
C1 Ag1 O3' 104.6(5) 2_665 . ?
C1 Ag1 O3' 95.7(5) . . ?
C1 Ag1 O3' 95.7(5) 2_665 5_664 ?
C1 Ag1 O3' 104.6(5) . 5_664 ?
O3' Ag1 O3' 41.5(6) . 5_664 ?
C1 Ag1 C2 32.5(2) 2_665 2_665 ?
C1 Ag1 C2 127.7(2) . 2_665 ?
O3' Ag1 C2 136.6(5) . 2_665 ?
O3' Ag1 C2 115.2(4) 5_664 2_665 ?
C1 Ag1 C2 127.7(2) 2_665 . ?
C1 Ag1 C2 32.5(2) . . ?
O3' Ag1 C2 115.2(4) . . ?
O3' Ag1 C2 136.6(5) 5_664 . ?
C2 Ag1 C2 103.9(3) 2_665 . ?
C2 C1 C6 121.7(5) . . ?
C2 C1 Ag1 78.6(4) . . ?
C6 C1 Ag1 108.2(4) . . ?
C2 C1 H1 119.2 . . ?
C6 C1 H1 119.2 . . ?
Ag1 C1 H1 83.2 . . ?
C1 C2 C3 122.4(5) . . ?
C1 C2 Ag1 68.9(4) . . ?
C3 C2 Ag1 115.6(4) . . ?
C1 C2 H2 118.8 . . ?
C3 C2 H2 118.8 . . ?
Ag1 C2 H2 85.8 . . ?
C4 C3 C2 113.5(4) . 6 ?
C4 C3 C2 113.5(4) . . ?
C2 C3 C2 131.3(7) 6 . ?
C3 C4 C5 123.1(3) . . ?
C3 C4 C5 123.1(3) . 6 ?
C5 C4 C5 107.9(6) . 6 ?
C6 C5 C11 122.9(5) . . ?
C6 C5 C4 123.5(6) . . ?
C11 C5 C4 107.5(5) . . ?
C5 C6 C1 114.4(6) . . ?
C5 C6 C7 112.4(8) . . ?
C1 C6 C7 131.7(7) . . ?
C8 C7 C6 125.0(8) . . ?
C8 C7 H7 117.5 . . ?
C6 C7 H7 117.5 . . ?
C7 C8 C9 120.4(7) . . ?
C7 C8 H8 119.8 . . ?
C9 C8 H8 119.8 . . ?
C8 C9 C11 117.1(9) . . ?
C8 C9 C10 130.5(8) . . ?
C11 C9 C10 111.0(10) . . ?
C10 C10 C9 124.3(6) 6 . ?
C10 C10 H10 117.8 6 . ?
C9 C10 H10 117.8 . . ?
C11 C11 C9 123.7(6) 6 . ?
C11 C11 C5 108.5(3) 6 . ?
C9 C11 C5 120.9(7) . . ?
O1 Cl1 O1 141.5(10) 6_554 . ?
O1 Cl1 O2 108.5(5) 6_554 . ?
O1 Cl1 O2 108.5(5) . . ?
O1 Cl1 O3' 92.7(4) 6_554 . ?
O1 Cl1 O3' 92.7(4) . . ?
O2 Cl1 O3' 97.0(8) . . ?
O1 Cl1 O3 83.0(5) 6_554 . ?
O1 Cl1 O3 83.0(5) . . ?
O2 Cl1 O3 96.3(8) . . ?
O3' Cl1 O3 166.7(9) . . ?
Cl1 O3' O3' 171.3(18) . 5_664 ?
Cl1 O3' Ag1 110.5(3) . . ?
O3' O3' Ag1 69.3(3) 5_664 . ?
Cl1 O3' Ag1 110.5(3) . 5_664 ?
O3' O3' Ag1 69.3(3) 5_664 5_664 ?
Ag1 O3' Ag1 138.5(6) . 5_664 ?

loop_
_geom_bond_atom_site_label_1
_geom_bond_atom_site_label_2
_geom_bond_distance
_geom_bond_site_symmetry_2
_geom_bond_publ_flag
Ag1 C1 2.389(6) 2_665 ?
Ag1 C1 2.389(6) . ?
Ag1 O3' 2.433(5) . ?
Ag1 O3' 2.433(5) 5_664 ?
Ag1 C2 2.510(6) 2_665 ?
Ag1 C2 2.511(6) . ?
C1 C2 1.378(11) . ?
C1 C6 1.442(11) . ?
C1 H1 0.9500 . ?
C2 C3 1.450(7) . ?
C2 H2 0.9500 . ?
C3 C4 1.379(9) . ?
C3 C2 1.450(7) 6 ?
C4 C5 1.408(6) . ?
C4 C5 1.408(6) 6 ?
C5 C6 1.365(8) . ?
C5 C11 1.407(8) . ?
C6 C7 1.472(11) . ?
C7 C8 1.321(16) . ?
C7 H7 0.9500 . ?
C8 C9 1.386(17) . ?
C8 H8 0.9500 . ?
C9 C11 1.401(9) . ?
C9 C10 1.471(15) . ?
C10 C10 1.28(3) 6 ?
C10 H10 0.9500 . ?
C11 C11 1.383(14) 6 ?
Cl1 O1 1.297(6) 6_554 ?
Cl1 O1 1.297(6) . ?
Cl1 O2 1.445(9) . ?
Cl1 O3' 1.646(13) . ?
Cl1 O3 1.649(14) . ?
O3' O3' 1.72(3) 5_664 ?
O3' Ag1 2.433(5) 5_664 ?

loop_
_geom_torsion_atom_site_label_1
_geom_torsion_atom_site_label_2
_geom_torsion_atom_site_label_3
_geom_torsion_atom_site_label_4
_geom_torsion
_geom_torsion_site_symmetry_1
_geom_torsion_site_symmetry_2
_geom_torsion_site_symmetry_3
_geom_torsion_site_symmetry_4
_geom_torsion_publ_flag
C1 Ag1 C1 C2 -29.8(3) 2_665 . . . ?
O3' Ag1 C1 C2 129.9(4) . . . . ?
O3' Ag1 C1 C2 171.1(4) 5_664 . . . ?
C2 Ag1 C1 C2 -49.6(6) 2_665 . . . ?
C1 Ag1 C1 C6 90.0(4) 2_665 . . . ?
O3' Ag1 C1 C6 -110.3(5) . . . . ?
O3' Ag1 C1 C6 -69.1(5) 5_664 . . . ?
C2 Ag1 C1 C6 70.3(6) 2_665 . . . ?
C2 Ag1 C1 C6 119.8(5) . . . . ?
C6 C1 C2 C3 3.1(10) . . . . ?
Ag1 C1 C2 C3 107.6(6) . . . . ?
C6 C1 C2 Ag1 -104.5(6) . . . . ?
C1 Ag1 C2 C1 166.6(2) 2_665 . . . ?
O3' Ag1 C2 C1 -57.6(5) . . . . ?
O3' Ag1 C2 C1 -12.6(6) 5_664 . . . ?
C2 Ag1 C2 C1 141.6(4) 2_665 . . . ?
C1 Ag1 C2 C3 49.7(6) 2_665 . . . ?
C1 Ag1 C2 C3 -116.9(6) . . . . ?
O3' Ag1 C2 C3 -174.5(5) . . . . ?
O3' Ag1 C2 C3 -129.5(6) 5_664 . . . ?
C2 Ag1 C2 C3 24.8(4) 2_665 . . . ?
C1 C2 C3 C4 -10.9(9) . . . . ?
Ag1 C2 C3 C4 69.3(7) . . . . ?
C1 C2 C3 C2 152.9(6) . . . 6 ?
Ag1 C2 C3 C2 -126.9(7) . . . 6 ?
C2 C3 C4 C5 -158.1(5) 6 . . . ?
C2 C3 C4 C5 8.7(9) . . . . ?
C2 C3 C4 C5 -8.7(9) 6 . . 6 ?
C2 C3 C4 C5 158.1(5) . . . 6 ?
C3 C4 C5 C6 1.8(9) . . . . ?
C5 C4 C5 C6 -151.6(4) 6 . . . ?
C3 C4 C5 C11 154.9(6) . . . . ?
C5 C4 C5 C11 1.4(7) 6 . . . ?
C11 C5 C6 C1 -159.0(5) . . . . ?
C4 C5 C6 C1 -9.9(8) . . . . ?
C11 C5 C6 C7 8.8(7) . . . . ?
C4 C5 C6 C7 157.8(5) . . . . ?
C2 C1 C6 C5 7.4(8) . . . . ?
Ag1 C1 C6 C5 -80.3(5) . . . . ?
C2 C1 C6 C7 -157.4(6) . . . . ?
Ag1 C1 C6 C7 115.0(6) . . . . ?
C5 C6 C7 C8 -10.1(10) . . . . ?
C1 C6 C7 C8 154.9(9) . . . . ?
C6 C7 C8 C9 1.5(13) . . . . ?
C7 C8 C9 C11 8.5(11) . . . . ?
C7 C8 C9 C10 -156.7(8) . . . . ?
C8 C9 C10 C10 155.0(7) . . . 6 ?
C11 C9 C10 C10 -10.9(6) . . . 6 ?
C8 C9 C11 C11 -157.2(5) . . . 6 ?
C10 C9 C11 C11 10.8(6) . . . 6 ?
C8 C9 C11 C5 -9.6(9) . . . . ?
C10 C9 C11 C5 158.4(5) . . . . ?
C6 C5 C11 C11 152.4(4) . . . 6 ?
C4 C5 C11 C11 -0.9(5) . . . 6 ?
C6 C5 C11 C9 0.4(8) . . . . ?
C4 C5 C11 C9 -152.9(6) . . . . ?
O1 Cl1 O3' Ag1 22.4(9) 6_554 . . . ?
O1 Cl1 O3' Ag1 164.2(8) . . . . ?
O2 Cl1 O3' Ag1 -86.7(7) . . . . ?
O3 Cl1 O3' Ag1 93.3(7) . . . . ?
O1 Cl1 O3' Ag1 -164.2(8) 6_554 . . 5_664 ?
O1 Cl1 O3' Ag1 -22.3(9) . . . 5_664 ?
O2 Cl1 O3' Ag1 86.7(7) . . . 5_664 ?
O3 Cl1 O3' Ag1 -93.3(7) . . . 5_664 ?
C1 Ag1 O3' Cl1 88.8(9) 2_665 . . . ?
C1 Ag1 O3' Cl1 -83.6(9) . . . . ?
O3' Ag1 O3' Cl1 170.7(19) 5_664 . . . ?
C2 Ag1 O3' Cl1 95.7(9) 2_665 . . . ?
C2 Ag1 O3' Cl1 -56.5(10) . . . . ?
C1 Ag1 O3' O3' -81.9(11) 2_665 . . 5_664 ?
C1 Ag1 O3' O3' 105.7(11) . . . 5_664 ?
C2 Ag1 O3' O3' -75.0(12) 2_665 . . 5_664 ?
C2 Ag1 O3' O3' 132.8(10) . . . 5_664 ?
C1 Ag1 O3' Ag1 -81.9(11) 2_665 . . 5_664 ?
C1 Ag1 O3' Ag1 105.7(11) . . . 5_664 ?
O3' Ag1 O3' Ag1 -0.002(2) 5_664 . . 5_664 ?
C2 Ag1 O3' Ag1 -75.0(12) 2_665 . . 5_664 ?
C2 Ag1 O3' Ag1 132.8(10) . . . 5_664 ?
